data_7020484
loop_
_publ_author_name
'Lin, Po-Heng'
'Sun, Wen-Bin'
'Tian, Yong-Mei'
'Yan, Peng-Fei'
'Ungur, Liviu'
'Chibotaru, Liviu F.'
'Murugesu, Muralee'

_publ_section_title
;
 Ytterbium can relax slowly too: a field-induced Yb2 single-molecule
 magnet.
;
_journal_issue 40
_journal_name_full 'Dalton transactions (Cambridge, England : 2003)'
_journal_page_first 12349
_journal_page_last 12352
_journal_paper_doi 10.1039/c2dt31677c
_journal_volume 41
_journal_year 2012
_chemical_formula_moiety 'C52 H48 Cl4 N4 O9 Yb2'
_chemical_formula_sum 'C52 H48 Cl4 N4 O9 Yb2'
_chemical_formula_weight 1360.82
_chemical_name_systematic
;
?
;
_space_group_IT_number 14
_symmetry_space_group_name_Hall '-P 2yn'
_symmetry_space_group_name_H-M 'P 1 21/n 1'
_atom_sites_solution_hydrogens geom
_atom_sites_solution_primary direct
_atom_sites_solution_secondary difmap
_audit_creation_method SHELXL-97
_cell_angle_alpha 90.00
_cell_angle_beta 91.7710(10)
_cell_angle_gamma 90.00
_cell_formula_units_Z 4
_cell_length_a 15.3969(6)
_cell_length_b 19.2277(7)
_cell_length_c 17.8053(6)
_cell_measurement_reflns_used 6582
_cell_measurement_temperature 296(2)
_cell_measurement_theta_max 25.9546
_cell_measurement_theta_min 2.4078
_cell_volume 5268.7(3)
_computing_cell_refinement 'Bruker XSCANS'
_computing_data_collection 'Bruker XSCANS'
_computing_data_reduction 'Bruker SHELXTL'
_computing_molecular_graphics 'Bruker SHELXTL'
_computing_publication_material 'Bruker SHELXTL'
_computing_structure_refinement 'SHELXL-97 (Sheldrick, 1997)'
_computing_structure_solution 'SHELXS-97 (Sheldrick, 1990)'
_diffrn_ambient_temperature 296(2)
_diffrn_measured_fraction_theta_full 1.000
_diffrn_measured_fraction_theta_max 1.000
_diffrn_measurement_device_type 'Bruker P4'
_diffrn_radiation_monochromator graphite
_diffrn_radiation_source 'fine-focus sealed tube'
_diffrn_radiation_type MoK\a
_diffrn_radiation_wavelength 0.71073
_diffrn_reflns_av_R_equivalents 0.0476
_diffrn_reflns_av_sigmaI/netI 0.0569
_diffrn_reflns_limit_h_max 20
_diffrn_reflns_limit_h_min -20
_diffrn_reflns_limit_k_max 25
_diffrn_reflns_limit_k_min -20
_diffrn_reflns_limit_l_max 22
_diffrn_reflns_limit_l_min -23
_diffrn_reflns_number 38632
_diffrn_reflns_theta_full 28.31
_diffrn_reflns_theta_max 28.31
_diffrn_reflns_theta_min 1.56
_exptl_absorpt_coefficient_mu 3.789
_exptl_absorpt_correction_T_max 0.6003
_exptl_absorpt_correction_T_min 0.5178
_exptl_absorpt_correction_type multi-scan
_exptl_absorpt_process_details 'SADABS (Sheldrick,1996)'
_exptl_crystal_colour 'white yellow'
_exptl_crystal_density_diffrn 1.716
_exptl_crystal_density_method 'not measured'
_exptl_crystal_description block
_exptl_crystal_F_000 2672
_exptl_crystal_size_max 0.20
_exptl_crystal_size_mid 0.18
_exptl_crystal_size_min 0.15
_refine_diff_density_max 0.658
_refine_diff_density_min -0.649
_refine_diff_density_rms 0.114
_refine_ls_extinction_method none
_refine_ls_goodness_of_fit_ref 1.003
_refine_ls_hydrogen_treatment mixed
_refine_ls_matrix_type full
_refine_ls_number_parameters 648
_refine_ls_number_reflns 13100
_refine_ls_number_restraints 3
_refine_ls_restrained_S_all 1.003
_refine_ls_R_factor_all 0.0716
_refine_ls_R_factor_gt 0.0337
_refine_ls_shift/su_max 0.003
_refine_ls_shift/su_mean 0.000
_refine_ls_structure_factor_coef Fsqd
_refine_ls_weighting_details 'calc w=1/[\s^2^(Fo^2^)+(0.0302P)^2^+0.0000P] where P=(Fo^2^+2Fc^2^)/3'
_refine_ls_weighting_scheme calc
_refine_ls_wR_factor_gt 0.0686
_refine_ls_wR_factor_ref 0.0814
_reflns_number_gt 8339
_reflns_number_total 13100
_reflns_threshold_expression >2sigma(I)
_cod_data_source_file c2dt31677c.txt
_cod_data_source_block Yb2
_cod_depositor_comments
;
The following automatic conversions were performed:

'_exptl_absorpt_correction_type' value 'Multi-scan' changed to
'multi-scan' according to
/home/saulius/struct/CIF-dictionaries/cif_core.dic dictionary named
'cif_core.dic' version 2.4.2 from 2011-04-26.

Automatic conversion script
Id: cif_fix_values 1891 2012-01-12 08:04:46Z andrius 
;
_cod_original_sg_symbol_H-M 'P 21/n'
_cod_database_code 7020484

loop_
_symmetry_equiv_pos_as_xyz
'x, y, z'
'-x+1/2, y+1/2, -z+1/2'
'-x, -y, -z'
'x-1/2, -y-1/2, z-1/2'

loop_
_atom_site_label
_atom_site_type_symbol
_atom_site_fract_x
_atom_site_fract_y
_atom_site_fract_z
_atom_site_U_iso_or_equiv
_atom_site_adp_type
_atom_site_occupancy
_atom_site_symmetry_multiplicity
_atom_site_calc_flag
_atom_site_refinement_flags
Yb1 Yb 0.876712(11) 0.357742(10) 0.756931(10) 0.02945(6) Uani 1 1 d .
Yb2 Yb 1.021572(11) 0.359932(10) 0.932637(10) 0.03063(6) Uani 1 1 d .
N2 N 0.8776(2) 0.22769(19) 0.7661(2) 0.0373(9) Uani 1 1 d .
O2 O 0.89019(17) 0.32576(15) 0.88180(15) 0.0314(7) Uani 1 1 d .
O8 O 0.73804(19) 0.35269(17) 0.79112(17) 0.0444(8) Uani 1 1 d .
O1 O 1.00909(17) 0.39013(15) 0.80862(15) 0.0327(7) Uani 1 1 d .
Cl1 Cl 0.9440(2) 0.29328(14) 0.42597(13) 0.1531(10) Uani 1 1 d .
O3 O 1.12849(18) 0.42950(16) 0.96488(17) 0.0418(8) Uani 1 1 d .
N3 N 1.1494(2) 0.3053(2) 0.8831(2) 0.0399(9) Uani 1 1 d .
O7 O 0.80008(19) 0.31593(16) 0.65443(16) 0.0400(8) Uani 1 1 d .
O5 O 0.9050(2) 0.43404(17) 0.66388(17) 0.0453(8) Uani 1 1 d .
O9 O 0.9403(2) 0.46154(17) 0.94370(19) 0.0451(8) Uani 1 1 d D
O6 O 0.8515(2) 0.46737(15) 0.80724(16) 0.0402(8) Uani 1 1 d .
N4 N 1.0282(2) 0.2343(2) 0.9493(2) 0.0405(10) Uani 1 1 d .
O4 O 0.9929(2) 0.34156(17) 1.04758(17) 0.0454(8) Uani 1 1 d .
C14 C 0.9966(3) 0.1976(3) 1.0026(3) 0.0515(14) Uani 1 1 d .
H14A H 0.9975 0.1496 0.9963 0.062 Uiso 1 1 calc R
N1 N 0.9933(2) 0.2977(2) 0.6891(2) 0.0396(9) Uani 1 1 d .
C16 C 0.8310(3) 0.2860(2) 0.9150(3) 0.0376(11) Uani 1 1 d .
C17 C 0.8408(3) 0.1922(3) 0.8171(3) 0.0490(13) Uani 1 1 d .
H17A H 0.8358 0.1444 0.8097 0.059 Uiso 1 1 calc R
C18 C 1.0663(3) 0.2006(3) 0.8876(3) 0.0473(13) Uani 1 1 d .
Cl2 Cl 0.8056(2) 0.38625(18) 0.45063(17) 0.1764(13) Uani 1 1 d .
C20 C 1.2098(3) 0.4424(3) 0.9477(3) 0.0460(12) Uani 1 1 d .
C21 C 0.9085(3) 0.1939(3) 0.7009(3) 0.0437(12) Uani 1 1 d .
C22 C 0.7346(3) 0.2665(3) 1.0174(3) 0.0589(15) Uani 1 1 d .
H22A H 0.7106 0.2822 1.0616 0.071 Uiso 1 1 calc R
C23 C 1.2593(3) 0.3952(3) 0.9060(3) 0.0476(13) Uani 1 1 d .
C24 C 0.8064(3) 0.2206(3) 0.8851(3) 0.0437(12) Uani 1 1 d .
C25 C 1.0722(3) 0.4198(2) 0.7687(2) 0.0347(10) Uani 1 1 d .
C26 C 0.7954(3) 0.3072(3) 0.9819(3) 0.0454(12) Uani 1 1 d .
H26A H 0.8125 0.3493 1.0032 0.054 Uiso 1 1 calc R
C27 C 0.7279(3) 0.2839(2) 0.6477(3) 0.0415(12) Uani 1 1 d .
C28 C 1.1045(3) 0.3858(3) 0.7053(3) 0.0425(12) Uani 1 1 d .
C29 C 1.0692(3) 0.3204(3) 0.6769(3) 0.0467(13) Uani 1 1 d .
H29A H 1.1048 0.2931 0.6476 0.056 Uiso 1 1 calc R
C30 C 0.9603(3) 0.2229(3) 1.0704(3) 0.0489(13) Uani 1 1 d .
C31 C 0.9617(3) 0.2940(3) 1.0911(3) 0.0443(12) Uani 1 1 d .
C32 C 0.6653(3) 0.2835(3) 0.7008(3) 0.0527(14) Uani 1 1 d .
H32A H 0.6150 0.2579 0.6905 0.063 Uiso 1 1 calc R
C33 C 0.9689(3) 0.2303(3) 0.6605(3) 0.0441(12) Uani 1 1 d .
C34 C 1.2280(3) 0.3291(3) 0.8796(3) 0.0479(13) Uani 1 1 d .
H34A H 1.2683 0.3001 0.8575 0.057 Uiso 1 1 calc R
C36 C 1.0443(4) 0.1356(3) 0.8594(4) 0.0641(17) Uani 1 1 d .
H36A H 1.0029 0.1090 0.8832 0.077 Uiso 1 1 calc R
C37 C 1.1069(3) 0.4829(3) 0.7906(3) 0.0466(13) Uani 1 1 d .
H37A H 1.0842 0.5065 0.8312 0.056 Uiso 1 1 calc R
C38 C 0.9708(4) 0.1390(4) 0.5687(4) 0.076(2) Uani 1 1 d .
H38A H 0.9911 0.1208 0.5241 0.092 Uiso 1 1 calc R
C39 C 0.9306(3) 0.3110(3) 1.1620(3) 0.0563(15) Uani 1 1 d .
H39A H 0.9335 0.3569 1.1782 0.068 Uiso 1 1 calc R
C40 C 1.1452(4) 0.1483(4) 0.7613(4) 0.076(2) Uani 1 1 d .
H40A H 1.1711 0.1308 0.7187 0.092 Uiso 1 1 calc R
C41 C 1.2504(3) 0.5039(3) 0.9712(4) 0.0662(17) Uani 1 1 d .
H41A H 1.2205 0.5349 1.0012 0.079 Uiso 1 1 calc R
C42 C 0.8590(3) 0.5292(2) 0.7836(3) 0.0409(12) Uani 1 1 d .
C43 C 0.7465(4) 0.1809(3) 0.9244(3) 0.0637(16) Uani 1 1 d .
H43A H 0.7310 0.1372 0.9061 0.076 Uiso 1 1 calc R
C44 C 1.1765(3) 0.4147(3) 0.6701(3) 0.0635(16) Uani 1 1 d .
H44A H 1.2009 0.3912 0.6303 0.076 Uiso 1 1 calc R
C45 C 0.9992(3) 0.2030(3) 0.5935(3) 0.0623(16) Uani 1 1 d .
H45A H 1.0386 0.2281 0.5656 0.075 Uiso 1 1 calc R
C46 C 0.8442(4) 0.5862(2) 0.8390(3) 0.0577(15) Uani 1 1 d .
H46A H 0.8284 0.5664 0.8862 0.087 Uiso 1 1 calc R
H46B H 0.7983 0.6159 0.8204 0.087 Uiso 1 1 calc R
H46C H 0.8966 0.6129 0.8460 0.087 Uiso 1 1 calc R
C47 C 0.9079(3) 0.4989(3) 0.6579(3) 0.0511(13) Uani 1 1 d .
C48 C 1.1758(4) 0.5115(3) 0.7525(3) 0.0668(17) Uani 1 1 d .
H48A H 1.1985 0.5544 0.7671 0.080 Uiso 1 1 calc R
C49 C 1.1690(4) 0.2121(3) 0.7885(3) 0.0617(16) Uani 1 1 d .
H49A H 1.2110 0.2379 0.7645 0.074 Uiso 1 1 calc R
C50 C 0.8807(4) 0.1285(3) 0.6759(3) 0.0608(16) Uani 1 1 d .
H50A H 0.8413 0.1032 0.7035 0.073 Uiso 1 1 calc R
C51 C 1.0831(5) 0.1097(3) 0.7965(4) 0.077(2) Uani 1 1 d .
H51A H 1.0673 0.0662 0.7778 0.093 Uiso 1 1 calc R
C52 C 1.3462(3) 0.4123(3) 0.8884(3) 0.0641(16) Uani 1 1 d .
H52A H 1.3793 0.3804 0.8623 0.077 Uiso 1 1 calc R
C53 C 1.1307(3) 0.2387(3) 0.8518(3) 0.0471(13) Uani 1 1 d .
C54 C 0.8960(4) 0.2618(4) 1.2081(4) 0.080(2) Uani 1 1 d .
H54A H 0.8749 0.2752 1.2543 0.096 Uiso 1 1 calc R
C56 C 0.6718(3) 0.3188(3) 0.7691(3) 0.0468(13) Uani 1 1 d .
C57 C 0.7121(4) 0.2462(3) 0.5741(3) 0.0590(16) Uani 1 1 d .
H57A H 0.7618 0.2514 0.5434 0.089 Uiso 1 1 calc R
H57B H 0.6619 0.2656 0.5484 0.089 Uiso 1 1 calc R
H57C H 0.7023 0.1977 0.5836 0.089 Uiso 1 1 calc R
C58 C 0.8833(3) 0.5462(3) 0.7114(3) 0.0517(14) Uani 1 1 d .
H58A H 0.8830 0.5930 0.6982 0.062 Uiso 1 1 calc R
C59 C 0.9122(4) 0.1014(3) 0.6099(4) 0.080(2) Uani 1 1 d .
H59A H 0.8938 0.0579 0.5932 0.097 Uiso 1 1 calc R
C60 C 0.9245(4) 0.1737(4) 1.1198(4) 0.0750(19) Uani 1 1 d .
H60A H 0.9229 0.1270 1.1063 0.090 Uiso 1 1 calc R
C61 C 0.7100(4) 0.2042(4) 0.9886(3) 0.0728(19) Uani 1 1 d .
H61A H 0.6687 0.1775 1.0123 0.087 Uiso 1 1 calc R
C62 C 1.2108(4) 0.4761(4) 0.6930(3) 0.0760(19) Uani 1 1 d .
H62A H 1.2581 0.4947 0.6686 0.091 Uiso 1 1 calc R
C63 C 1.3817(4) 0.4744(4) 0.9091(4) 0.0756(19) Uani 1 1 d .
H63A H 1.4375 0.4862 0.8953 0.091 Uiso 1 1 calc R
C64 C 1.3327(4) 0.5197(3) 0.9513(4) 0.082(2) Uani 1 1 d .
H64A H 1.3569 0.5620 0.9665 0.099 Uiso 1 1 calc R
C65 C 0.5968(4) 0.3192(4) 0.8215(3) 0.086(2) Uani 1 1 d .
H65A H 0.6122 0.3459 0.8655 0.129 Uiso 1 1 calc R
H65B H 0.5834 0.2724 0.8358 0.129 Uiso 1 1 calc R
H65C H 0.5469 0.3398 0.7965 0.129 Uiso 1 1 calc R
C66 C 0.8920(5) 0.1940(5) 1.1876(4) 0.092(2) Uani 1 1 d .
H66A H 0.8675 0.1613 1.2191 0.110 Uiso 1 1 calc R
C67 C 0.8919(5) 0.3438(4) 0.4911(4) 0.102(3) Uani 1 1 d .
H67A H 0.8720 0.3144 0.5314 0.122 Uiso 1 1 calc R
H67B H 0.9325 0.3774 0.5126 0.122 Uiso 1 1 calc R
C68 C 0.9411(5) 0.5260(3) 0.5841(3) 0.104(3) Uani 1 1 d .
H68A H 0.9562 0.4876 0.5527 0.157 Uiso 1 1 calc R
H68B H 0.9916 0.5544 0.5938 0.157 Uiso 1 1 calc R
H68C H 0.8967 0.5533 0.5592 0.157 Uiso 1 1 calc R
Cl3 Cl 0.6100(3) 0.48207(16) 0.6867(2) 0.2203(18) Uani 1 1 d .
Cl4 Cl 0.6321(3) 0.49873(19) 0.5313(2) 0.244(2) Uani 1 1 d .
C77 C 0.6641(8) 0.4565(5) 0.6088(8) 0.202(6) Uani 1 1 d .
H77A H 0.7259 0.4641 0.6176 0.242 Uiso 1 1 calc R
H77B H 0.6551 0.4070 0.6011 0.242 Uiso 1 1 calc R
H9 H 0.922(2) 0.4894(16) 0.9763(14) 0.023(11) Uiso 1 1 d D
H91 H 0.908(3) 0.466(2) 0.9041(13) 0.07(2) Uiso 1 1 d D

loop_
_atom_site_aniso_label
_atom_site_aniso_U_11
_atom_site_aniso_U_22
_atom_site_aniso_U_33
_atom_site_aniso_U_23
_atom_site_aniso_U_13
_atom_site_aniso_U_12
Yb1 0.02726(10) 0.03294(10) 0.02807(11) -0.00241(8) -0.00061(8) -0.00133(8)
Yb2 0.02681(10) 0.03685(11) 0.02815(11) -0.00286(9) -0.00065(8) -0.00114(8)
N2 0.038(2) 0.036(2) 0.038(2) -0.0028(18) -0.0091(19) 0.0046(17)
O2 0.0274(16) 0.0364(17) 0.0302(16) 0.0014(13) -0.0019(13) -0.0058(13)
O8 0.0301(17) 0.058(2) 0.045(2) -0.0076(16) 0.0008(15) -0.0063(16)
O1 0.0266(16) 0.0408(17) 0.0308(16) -0.0010(13) 0.0032(13) -0.0057(13)
Cl1 0.212(3) 0.147(2) 0.1024(17) -0.0194(16) 0.0354(18) 0.004(2)
O3 0.0293(17) 0.050(2) 0.0460(19) -0.0118(16) 0.0004(15) -0.0052(15)
N3 0.032(2) 0.055(3) 0.033(2) 0.0008(19) -0.0014(18) 0.0071(19)
O7 0.0370(18) 0.047(2) 0.0357(18) 0.0001(15) -0.0075(15) -0.0044(15)
O5 0.055(2) 0.042(2) 0.0389(19) 0.0000(15) 0.0077(16) -0.0034(16)
O9 0.052(2) 0.046(2) 0.037(2) -0.0133(16) -0.0073(19) 0.0115(17)
O6 0.049(2) 0.0344(18) 0.0373(18) -0.0018(14) -0.0025(16) 0.0017(15)
N4 0.035(2) 0.042(2) 0.044(2) 0.0001(19) -0.0080(19) -0.0004(18)
O4 0.048(2) 0.055(2) 0.0331(18) -0.0007(15) 0.0048(16) -0.0009(16)
C14 0.045(3) 0.042(3) 0.066(4) 0.004(3) -0.018(3) 0.002(2)
N1 0.036(2) 0.050(2) 0.033(2) -0.0087(18) 0.0009(18) 0.0046(19)
C16 0.027(2) 0.046(3) 0.039(3) 0.013(2) -0.007(2) -0.008(2)
C17 0.055(3) 0.035(3) 0.056(3) 0.006(2) -0.013(3) -0.007(2)
C18 0.045(3) 0.044(3) 0.052(3) -0.008(2) -0.016(3) 0.008(2)
Cl2 0.160(3) 0.204(3) 0.164(3) 0.088(2) -0.006(2) 0.033(2)
C20 0.035(3) 0.054(3) 0.049(3) 0.004(2) -0.001(2) -0.005(2)
C21 0.039(3) 0.042(3) 0.050(3) -0.009(2) -0.013(2) 0.011(2)
C22 0.046(3) 0.083(4) 0.047(3) 0.007(3) 0.009(3) -0.019(3)
C23 0.035(3) 0.061(3) 0.047(3) 0.007(3) 0.002(2) -0.001(2)
C24 0.045(3) 0.045(3) 0.040(3) 0.007(2) -0.004(2) -0.013(2)
C25 0.024(2) 0.047(3) 0.033(2) 0.004(2) -0.0011(19) -0.005(2)
C26 0.037(3) 0.061(3) 0.038(3) 0.003(2) 0.002(2) -0.006(2)
C27 0.042(3) 0.036(3) 0.046(3) 0.004(2) -0.017(2) -0.001(2)
C28 0.034(3) 0.057(3) 0.037(3) 0.001(2) 0.007(2) -0.005(2)
C29 0.035(3) 0.071(4) 0.034(3) -0.006(3) 0.002(2) 0.009(3)
C30 0.041(3) 0.063(4) 0.043(3) 0.012(3) -0.005(2) -0.004(3)
C31 0.034(3) 0.063(4) 0.036(3) 0.008(2) -0.001(2) 0.002(2)
C32 0.036(3) 0.057(3) 0.065(4) 0.006(3) -0.014(3) -0.014(3)
C33 0.039(3) 0.052(3) 0.040(3) -0.012(2) -0.012(2) 0.012(2)
C34 0.038(3) 0.068(4) 0.038(3) 0.000(3) 0.004(2) 0.015(3)
C36 0.061(4) 0.045(3) 0.085(4) -0.011(3) -0.024(3) 0.005(3)
C37 0.040(3) 0.055(3) 0.044(3) 0.004(2) -0.001(2) -0.018(2)
C38 0.061(4) 0.088(5) 0.079(5) -0.049(4) -0.006(4) 0.023(4)
C39 0.044(3) 0.087(4) 0.038(3) 0.008(3) 0.005(3) 0.000(3)
C40 0.071(4) 0.089(5) 0.068(4) -0.035(4) -0.013(4) 0.045(4)
C41 0.041(3) 0.057(4) 0.101(5) -0.009(3) 0.006(3) -0.016(3)
C42 0.038(3) 0.035(3) 0.049(3) -0.007(2) -0.012(2) 0.006(2)
C43 0.065(4) 0.061(4) 0.065(4) 0.009(3) -0.001(3) -0.031(3)
C44 0.048(3) 0.097(5) 0.047(3) -0.002(3) 0.017(3) -0.016(3)
C45 0.039(3) 0.093(5) 0.055(3) -0.032(3) 0.000(3) 0.015(3)
C46 0.071(4) 0.039(3) 0.063(4) -0.009(3) -0.011(3) 0.013(3)
C47 0.056(3) 0.055(4) 0.043(3) 0.007(3) 0.004(3) -0.007(3)
C48 0.063(4) 0.067(4) 0.070(4) 0.013(3) -0.001(3) -0.029(3)
C49 0.052(3) 0.078(4) 0.055(4) -0.011(3) -0.008(3) 0.027(3)
C50 0.060(4) 0.045(3) 0.076(4) -0.016(3) -0.017(3) 0.008(3)
C51 0.079(5) 0.052(4) 0.099(6) -0.028(4) -0.024(4) 0.027(4)
C52 0.040(3) 0.089(5) 0.063(4) 0.003(3) 0.010(3) -0.003(3)
C53 0.038(3) 0.058(3) 0.044(3) -0.006(3) -0.013(2) 0.018(3)
C54 0.057(4) 0.126(7) 0.057(4) 0.017(4) 0.009(3) -0.009(4)
C56 0.035(3) 0.060(3) 0.045(3) 0.010(3) -0.004(2) 0.002(2)
C57 0.075(4) 0.054(3) 0.047(3) -0.001(3) -0.021(3) -0.014(3)
C58 0.073(4) 0.037(3) 0.045(3) 0.011(2) 0.002(3) 0.000(3)
C59 0.070(4) 0.068(4) 0.103(5) -0.049(4) -0.015(4) 0.021(4)
C60 0.076(5) 0.074(4) 0.075(5) 0.027(4) -0.007(4) -0.015(4)
C61 0.074(4) 0.094(5) 0.052(4) 0.021(3) 0.008(3) -0.039(4)
C62 0.055(4) 0.109(6) 0.065(4) 0.014(4) 0.019(3) -0.025(4)
C63 0.038(3) 0.097(5) 0.092(5) 0.012(4) 0.011(3) -0.017(4)
C64 0.059(4) 0.068(4) 0.118(6) 0.013(4) -0.002(4) -0.030(3)
C65 0.040(3) 0.139(7) 0.081(5) -0.003(4) 0.019(3) -0.024(4)
C66 0.082(5) 0.130(7) 0.064(5) 0.038(5) 0.009(4) -0.018(5)
C67 0.088(5) 0.141(7) 0.077(5) 0.012(5) 0.012(4) -0.011(5)
C68 0.168(8) 0.071(5) 0.078(5) 0.018(4) 0.061(5) -0.007(5)
Cl3 0.315(5) 0.106(2) 0.236(4) 0.000(2) -0.050(4) 0.070(3)
Cl4 0.302(5) 0.185(4) 0.243(4) 0.009(3) -0.030(4) 0.111(3)
C77 0.194(12) 0.111(9) 0.297(16) -0.016(10) -0.050(11) 0.100(8)

loop_
_atom_type_symbol
_atom_type_description
_atom_type_scat_dispersion_real
_atom_type_scat_dispersion_imag
_atom_type_scat_source
C C 0.0033 0.0016 'International Tables Vol C Tables 4.2.6.8 and 6.1.1.4'
H H 0.0000 0.0000 'International Tables Vol C Tables 4.2.6.8 and 6.1.1.4'
N N 0.0061 0.0033 'International Tables Vol C Tables 4.2.6.8 and 6.1.1.4'
O O 0.0106 0.0060 'International Tables Vol C Tables 4.2.6.8 and 6.1.1.4'
Cl Cl 0.1484 0.1585 'International Tables Vol C Tables 4.2.6.8 and 6.1.1.4'
Yb Yb -0.3850 5.5486 'International Tables Vol C Tables 4.2.6.8 and 6.1.1.4'

loop_
_geom_angle_atom_site_label_1
_geom_angle_atom_site_label_2
_geom_angle_atom_site_label_3
_geom_angle
O8 Yb1 O5 115.68(12)
O8 Yb1 O7 74.29(11)
O5 Yb1 O7 75.55(11)
O8 Yb1 O1 138.11(10)
O5 Yb1 O1 85.93(11)
O7 Yb1 O1 147.60(10)
O8 Yb1 O2 77.58(11)
O5 Yb1 O2 149.62(11)
O7 Yb1 O2 134.66(10)
O1 Yb1 O2 68.54(10)
O8 Yb1 O6 76.30(11)
O5 Yb1 O6 74.52(11)
O7 Yb1 O6 122.49(11)
O1 Yb1 O6 75.91(10)
O2 Yb1 O6 83.21(10)
O8 Yb1 N1 145.34(12)
O5 Yb1 N1 77.67(12)
O7 Yb1 N1 79.10(11)
O1 Yb1 N1 71.01(11)
O2 Yb1 N1 107.48(11)
O6 Yb1 N1 137.80(12)
O8 Yb1 N2 86.70(12)
O5 Yb1 N2 133.86(12)
O7 Yb1 N2 72.71(11)
O1 Yb1 N2 103.98(11)
O2 Yb1 N2 70.84(11)
O6 Yb1 N2 151.57(11)
N1 Yb1 N2 64.18(13)
O8 Yb1 Yb2 108.55(8)
O5 Yb1 Yb2 118.38(8)
O7 Yb1 Yb2 159.89(8)
O1 Yb1 Yb2 34.19(7)
O2 Yb1 Yb2 34.36(7)
O6 Yb1 Yb2 76.87(7)
N1 Yb1 Yb2 89.49(8)
N2 Yb1 Yb2 87.45(8)
O4 Yb2 O3 91.48(12)
O4 Yb2 O1 162.53(11)
O3 Yb2 O1 97.96(11)
O4 Yb2 O2 97.19(11)
O3 Yb2 O2 158.48(11)
O1 Yb2 O2 69.12(10)
O4 Yb2 O9 86.00(12)
O3 Yb2 O9 82.36(12)
O1 Yb2 O9 80.76(11)
O2 Yb2 O9 78.67(11)
O4 Yb2 N3 118.15(12)
O3 Yb2 N3 75.35(12)
O1 Yb2 N3 78.64(11)
O2 Yb2 N3 116.75(12)
O9 Yb2 N3 147.01(13)
O4 Yb2 N4 74.23(13)
O3 Yb2 N4 123.16(12)
O1 Yb2 N4 111.82(12)
O2 Yb2 N4 78.26(11)
O9 Yb2 N4 147.26(13)
N3 Yb2 N4 65.34(13)
O4 Yb2 Yb1 130.99(9)
O3 Yb2 Yb1 130.09(8)
O1 Yb2 Yb1 34.38(7)
O2 Yb2 Yb1 34.75(7)
O9 Yb2 Yb1 77.00(8)
N3 Yb2 Yb1 99.13(8)
N4 Yb2 Yb1 96.38(8)
O4 Yb2 H91 98.8(8)
O3 Yb2 H91 93.5(10)
O1 Yb2 H91 66.1(6)
O2 Yb2 H91 65.8(9)
O9 Yb2 H91 17.2(5)
N3 Yb2 H91 141.3(10)
N4 Yb2 H91 142.4(11)
Yb1 Yb2 H91 59.9(5)
C17 N2 C21 120.0(4)
C17 N2 Yb1 125.1(3)
C21 N2 Yb1 113.8(3)
C16 O2 Yb2 126.5(2)
C16 O2 Yb1 122.3(2)
Yb2 O2 Yb1 110.89(11)
C56 O8 Yb1 134.9(3)
C25 O1 Yb2 125.2(2)
C25 O1 Yb1 123.3(2)
Yb2 O1 Yb1 111.43(11)
C20 O3 Yb2 140.0(3)
C34 N3 C53 118.5(4)
C34 N3 Yb2 129.4(3)
C53 N3 Yb2 112.1(3)
C27 O7 Yb1 132.2(3)
C47 O5 Yb1 135.7(3)
Yb2 O9 H9 141(2)
Yb2 O9 H91 109(2)
H9 O9 H91 107.3(16)
C42 O6 Yb1 134.7(3)
C14 N4 C18 119.6(5)
C14 N4 Yb2 128.1(4)
C18 N4 Yb2 112.0(3)
C31 O4 Yb2 141.1(3)
N4 C14 C30 126.9(5)
N4 C14 H14A 116.5
C30 C14 H14A 116.5
C29 N1 C33 118.6(4)
C29 N1 Yb1 127.3(3)
C33 N1 Yb1 114.0(3)
O2 C16 C26 120.3(4)
O2 C16 C24 121.3(4)
C26 C16 C24 118.4(4)
N2 C17 C24 125.0(5)
N2 C17 H17A 117.5
C24 C17 H17A 117.5
C36 C18 C53 118.4(5)
C36 C18 N4 126.2(5)
C53 C18 N4 115.4(4)
O3 C20 C41 120.5(5)
O3 C20 C23 122.2(5)
C41 C20 C23 117.3(5)
C33 C21 C50 119.6(5)
C33 C21 N2 116.1(4)
C50 C21 N2 124.3(5)
C61 C22 C26 120.7(5)
C61 C22 H22A 119.6
C26 C22 H22A 119.6
C20 C23 C52 119.7(5)
C20 C23 C34 124.2(4)
C52 C23 C34 116.2(5)
C43 C24 C16 118.0(5)
C43 C24 C17 118.5(5)
C16 C24 C17 123.5(4)
O1 C25 C37 120.2(4)
O1 C25 C28 120.3(4)
C37 C25 C28 119.5(4)
C22 C26 C16 121.1(5)
C22 C26 H26A 119.4
C16 C26 H26A 119.4
O7 C27 C32 124.7(5)
O7 C27 C57 115.5(5)
C32 C27 C57 119.8(4)
C44 C28 C25 118.5(5)
C44 C28 C29 118.5(5)
C25 C28 C29 122.9(4)
N1 C29 C28 124.9(4)
N1 C29 H29A 117.6
C28 C29 H29A 117.6
C60 C30 C31 119.2(5)
C60 C30 C14 117.8(6)
C31 C30 C14 123.0(5)
O4 C31 C39 121.1(5)
O4 C31 C30 121.8(5)
C39 C31 C30 117.1(5)
C27 C32 C56 124.4(5)
C27 C32 H32A 117.8
C56 C32 H32A 117.8
C21 C33 C45 120.1(5)
C21 C33 N1 116.4(4)
C45 C33 N1 123.4(5)
N3 C34 C23 127.0(5)
N3 C34 H34A 116.5
C23 C34 H34A 116.5
C51 C36 C18 120.9(6)
C51 C36 H36A 119.6
C18 C36 H36A 119.6
C25 C37 C48 120.4(5)
C25 C37 H37A 119.8
C48 C37 H37A 119.8
C45 C38 C59 120.3(6)
C45 C38 H38A 119.9
C59 C38 H38A 119.9
C54 C39 C31 121.9(6)
C54 C39 H39A 119.1
C31 C39 H39A 119.1
C49 C40 C51 120.3(6)
C49 C40 H40A 119.8
C51 C40 H40A 119.8
C64 C41 C20 121.5(6)
C64 C41 H41A 119.3
C20 C41 H41A 119.3
O6 C42 C58 124.0(4)
O6 C42 C46 116.8(4)
C58 C42 C46 119.2(4)
C61 C43 C24 122.3(6)
C61 C43 H43A 118.9
C24 C43 H43A 118.9
C62 C44 C28 121.1(5)
C62 C44 H44A 119.4
C28 C44 H44A 119.4
C38 C45 C33 119.9(6)
C38 C45 H45A 120.0
C33 C45 H45A 120.0
C42 C46 H46A 109.5
C42 C46 H46B 109.5
H46A C46 H46B 109.5
C42 C46 H46C 109.5
H46A C46 H46C 109.5
H46B C46 H46C 109.5
O5 C47 C58 125.9(5)
O5 C47 C68 115.5(5)
C58 C47 C68 118.6(5)
C62 C48 C37 120.1(5)
C62 C48 H48A 120.0
C37 C48 H48A 120.0
C40 C49 C53 120.3(6)
C40 C49 H49A 119.8
C53 C49 H49A 119.8
C59 C50 C21 119.8(6)
C59 C50 H50A 120.1
C21 C50 H50A 120.1
C40 C51 C36 120.0(6)
C40 C51 H51A 120.0
C36 C51 H51A 120.0
C63 C52 C23 121.1(6)
C63 C52 H52A 119.5
C23 C52 H52A 119.5
C49 C53 C18 120.1(5)
C49 C53 N3 124.4(5)
C18 C53 N3 115.5(4)
C66 C54 C39 121.2(7)
C66 C54 H54A 119.4
C39 C54 H54A 119.4
O8 C56 C32 123.9(5)
O8 C56 C65 115.6(5)
C32 C56 C65 120.5(5)
C27 C57 H57A 109.5
C27 C57 H57B 109.5
H57A C57 H57B 109.5
C27 C57 H57C 109.5
H57A C57 H57C 109.5
H57B C57 H57C 109.5
C47 C58 C42 124.9(5)
C47 C58 H58A 117.6
C42 C58 H58A 117.6
C38 C59 C50 120.3(6)
C38 C59 H59A 119.9
C50 C59 H59A 119.9
C66 C60 C30 120.9(7)
C66 C60 H60A 119.5
C30 C60 H60A 119.5
C22 C61 C43 119.4(5)
C22 C61 H61A 120.3
C43 C61 H61A 120.3
C44 C62 C48 120.2(5)
C44 C62 H62A 119.9
C48 C62 H62A 119.9
C52 C63 C64 118.5(5)
C52 C63 H63A 120.7
C64 C63 H63A 120.7
C41 C64 C63 121.8(6)
C41 C64 H64A 119.1
C63 C64 H64A 119.1
C56 C65 H65A 109.5
C56 C65 H65B 109.5
H65A C65 H65B 109.5
C56 C65 H65C 109.5
H65A C65 H65C 109.5
H65B C65 H65C 109.5
C54 C66 C60 119.6(7)
C54 C66 H66A 120.2
C60 C66 H66A 120.2
Cl2 C67 Cl1 111.0(4)
Cl2 C67 H67A 109.4
Cl1 C67 H67A 109.4
Cl2 C67 H67B 109.4
Cl1 C67 H67B 109.4
H67A C67 H67B 108.0
C47 C68 H68A 109.5
C47 C68 H68B 109.5
H68A C68 H68B 109.5
C47 C68 H68C 109.5
H68A C68 H68C 109.5
H68B C68 H68C 109.5
Cl4 C77 Cl3 113.1(5)
Cl4 C77 H77A 109.0
Cl3 C77 H77A 109.0
Cl4 C77 H77B 109.0
Cl3 C77 H77B 109.0
H77A C77 H77B 107.8

loop_
_geom_bond_atom_site_label_1
_geom_bond_atom_site_label_2
_geom_bond_distance
Yb1 O8 2.240(3)
Yb1 O5 2.265(3)
Yb1 O7 2.288(3)
Yb1 O1 2.296(3)
Yb1 O2 2.310(3)
Yb1 O6 2.328(3)
Yb1 N1 2.479(4)
Yb1 N2 2.506(4)
Yb1 Yb2 3.7859(3)
Yb2 O4 2.136(3)
Yb2 O3 2.184(3)
Yb2 O1 2.286(3)
Yb2 O2 2.287(3)
Yb2 O9 2.332(3)
Yb2 N3 2.422(4)
Yb2 N4 2.435(4)
Yb2 H91 2.73(3)
N2 C17 1.283(6)
N2 C21 1.424(6)
O2 C16 1.341(5)
O8 C56 1.263(6)
O1 C25 1.349(5)
Cl1 C67 1.729(7)
O3 C20 1.321(5)
N3 C34 1.296(6)
N3 C53 1.421(6)
O7 C27 1.273(5)
O5 C47 1.253(6)
O9 H9 0.846(10)
O9 H91 0.851(10)
O6 C42 1.267(5)
N4 C14 1.290(6)
N4 C18 1.418(6)
O4 C31 1.300(5)
C14 C30 1.431(7)
C14 H14A 0.9300
N1 C29 1.273(6)
N1 C33 1.438(6)
C16 C26 1.387(6)
C16 C24 1.413(6)
C17 C24 1.444(7)
C17 H17A 0.9300
C18 C36 1.386(7)
C18 C53 1.402(7)
Cl2 C67 1.701(7)
C20 C41 1.397(7)
C20 C23 1.411(7)
C21 C33 1.384(7)
C21 C50 1.397(6)
C22 C61 1.353(8)
C22 C26 1.387(6)
C22 H22A 0.9300
C23 C52 1.422(7)
C23 C34 1.434(7)
C24 C43 1.402(7)
C25 C37 1.377(6)
C25 C28 1.408(6)
C26 H26A 0.9300
C27 C32 1.371(7)
C27 C57 1.511(6)
C28 C44 1.405(6)
C28 C29 1.455(7)
C29 H29A 0.9300
C30 C60 1.414(7)
C30 C31 1.416(7)
C31 C39 1.402(7)
C32 C56 1.394(7)
C32 H32A 0.9300
C33 C45 1.397(6)
C34 H34A 0.9300
C36 C51 1.379(8)
C36 H36A 0.9300
C37 C48 1.390(7)
C37 H37A 0.9300
C38 C45 1.375(8)
C38 C59 1.384(9)
C38 H38A 0.9300
C39 C54 1.371(8)
C39 H39A 0.9300
C40 C49 1.366(8)
C40 C51 1.376(9)
C40 H40A 0.9300
C41 C64 1.361(7)
C41 H41A 0.9300
C42 C58 1.390(7)
C42 C46 1.498(6)
C43 C61 1.364(8)
C43 H43A 0.9300
C44 C62 1.351(8)
C44 H44A 0.9300
C45 H45A 0.9300
C46 H46A 0.9600
C46 H46B 0.9600
C46 H46C 0.9600
C47 C58 1.378(7)
C47 C68 1.516(7)
C48 C62 1.383(8)
C48 H48A 0.9300
C49 C53 1.386(7)
C49 H49A 0.9300
C50 C59 1.386(8)
C50 H50A 0.9300
C51 H51A 0.9300
C52 C63 1.360(8)
C52 H52A 0.9300
C54 C66 1.354(9)
C54 H54A 0.9300
C56 C65 1.507(7)
C57 H57A 0.9600
C57 H57B 0.9600
C57 H57C 0.9600
C58 H58A 0.9300
C59 H59A 0.9300
C60 C66 1.377(9)
C60 H60A 0.9300
C61 H61A 0.9300
C62 H62A 0.9300
C63 C64 1.389(9)
C63 H63A 0.9300
C64 H64A 0.9300
C65 H65A 0.9600
C65 H65B 0.9600
C65 H65C 0.9600
C66 H66A 0.9300
C67 H67A 0.9700
C67 H67B 0.9700
C68 H68A 0.9600
C68 H68B 0.9600
C68 H68C 0.9600
Cl3 C77 1.712(12)
Cl4 C77 1.662(11)
C77 H77A 0.9700
C77 H77B 0.9700

loop_
_geom_torsion_atom_site_label_1
_geom_torsion_atom_site_label_2
_geom_torsion_atom_site_label_3
_geom_torsion_atom_site_label_4
_geom_torsion
O8 Yb1 Yb2 O4 10.82(15)
O5 Yb1 Yb2 O4 145.31(15)
O7 Yb1 Yb2 O4 -84.1(3)
O1 Yb1 Yb2 O4 165.44(17)
O2 Yb1 Yb2 O4 -15.98(17)
O6 Yb1 Yb2 O4 81.26(14)
N1 Yb1 Yb2 O4 -139.02(15)
N2 Yb1 Yb2 O4 -74.84(15)
O8 Yb1 Yb2 O3 -130.11(13)
O5 Yb1 Yb2 O3 4.39(14)
O7 Yb1 Yb2 O3 135.0(2)
O1 Yb1 Yb2 O3 24.51(16)
O2 Yb1 Yb2 O3 -156.91(16)
O6 Yb1 Yb2 O3 -59.67(13)
N1 Yb1 Yb2 O3 80.05(14)
N2 Yb1 Yb2 O3 144.23(13)
O8 Yb1 Yb2 O1 -154.62(16)
O5 Yb1 Yb2 O1 -20.13(16)
O7 Yb1 Yb2 O1 110.5(3)
O2 Yb1 Yb2 O1 178.58(17)
O6 Yb1 Yb2 O1 -84.18(15)
N1 Yb1 Yb2 O1 55.54(16)
N2 Yb1 Yb2 O1 119.72(15)
O8 Yb1 Yb2 O2 26.80(15)
O5 Yb1 Yb2 O2 161.29(16)
O7 Yb1 Yb2 O2 -68.1(3)
O1 Yb1 Yb2 O2 -178.58(17)
O6 Yb1 Yb2 O2 97.24(15)
N1 Yb1 Yb2 O2 -123.04(16)
N2 Yb1 Yb2 O2 -58.86(15)
O8 Yb1 Yb2 O9 -62.00(13)
O5 Yb1 Yb2 O9 72.50(13)
O7 Yb1 Yb2 O9 -156.9(2)
O1 Yb1 Yb2 O9 92.62(16)
O2 Yb1 Yb2 O9 -88.80(16)
O6 Yb1 Yb2 O9 8.44(12)
N1 Yb1 Yb2 O9 148.16(13)
N2 Yb1 Yb2 O9 -147.66(13)
O8 Yb1 Yb2 N3 151.41(13)
O5 Yb1 Yb2 N3 -74.10(14)
O7 Yb1 Yb2 N3 56.5(2)
O1 Yb1 Yb2 N3 -53.97(16)
O2 Yb1 Yb2 N3 124.61(16)
O6 Yb1 Yb2 N3 -138.15(13)
N1 Yb1 Yb2 N3 1.57(13)
N2 Yb1 Yb2 N3 65.75(13)
O8 Yb1 Yb2 N4 85.44(13)
O5 Yb1 Yb2 N4 -140.07(13)
O7 Yb1 Yb2 N4 -9.5(2)
O1 Yb1 Yb2 N4 -119.94(16)
O2 Yb1 Yb2 N4 58.64(16)
O6 Yb1 Yb2 N4 155.88(12)
N1 Yb1 Yb2 N4 -64.41(13)
N2 Yb1 Yb2 N4 -0.23(13)
O8 Yb1 N2 C17 -39.7(4)
O5 Yb1 N2 C17 -162.8(3)
O7 Yb1 N2 C17 -114.2(4)
O1 Yb1 N2 C17 99.3(4)
O2 Yb1 N2 C17 38.3(4)
O6 Yb1 N2 C17 13.1(5)
N1 Yb1 N2 C17 159.7(4)
Yb2 Yb1 N2 C17 69.1(4)
O8 Yb1 N2 C21 128.6(3)
O5 Yb1 N2 C21 5.5(4)
O7 Yb1 N2 C21 54.0(3)
O1 Yb1 N2 C21 -92.4(3)
O2 Yb1 N2 C21 -153.4(3)
O6 Yb1 N2 C21 -178.6(3)
N1 Yb1 N2 C21 -32.0(3)
Yb2 Yb1 N2 C21 -122.6(3)
O4 Yb2 O2 C16 -19.0(4)
O3 Yb2 O2 C16 -132.0(4)
O1 Yb2 O2 C16 172.3(4)
O9 Yb2 O2 C16 -103.4(4)
N3 Yb2 O2 C16 107.6(4)
N4 Yb2 O2 C16 53.2(4)
Yb1 Yb2 O2 C16 173.1(4)
O4 Yb2 O2 Yb1 167.91(13)
O3 Yb2 O2 Yb1 54.9(3)
O1 Yb2 O2 Yb1 -0.86(10)
O9 Yb2 O2 Yb1 83.47(14)
N3 Yb2 O2 Yb1 -65.50(16)
N4 Yb2 O2 Yb1 -119.92(15)
O8 Yb1 O2 C16 32.5(3)
O5 Yb1 O2 C16 152.6(3)
O7 Yb1 O2 C16 -20.1(4)
O1 Yb1 O2 C16 -172.6(3)
O6 Yb1 O2 C16 109.9(3)
N1 Yb1 O2 C16 -112.0(3)
N2 Yb1 O2 C16 -58.3(3)
Yb2 Yb1 O2 C16 -173.5(4)
O8 Yb1 O2 Yb2 -154.04(15)
O5 Yb1 O2 Yb2 -33.9(3)
O7 Yb1 O2 Yb2 153.36(12)
O1 Yb1 O2 Yb2 0.86(10)
O6 Yb1 O2 Yb2 -76.63(13)
N1 Yb1 O2 Yb2 61.50(15)
N2 Yb1 O2 Yb2 115.14(15)
O5 Yb1 O8 C56 87.6(5)
O7 Yb1 O8 C56 22.7(4)
O1 Yb1 O8 C56 -157.6(4)
O2 Yb1 O8 C56 -121.4(5)
O6 Yb1 O8 C56 152.7(5)
N1 Yb1 O8 C56 -18.6(6)
N2 Yb1 O8 C56 -50.3(5)
Yb2 Yb1 O8 C56 -136.5(4)
O4 Yb2 O1 C25 144.1(4)
O3 Yb2 O1 C25 22.0(3)
O2 Yb2 O1 C25 -175.8(4)
O9 Yb2 O1 C25 102.9(3)
N3 Yb2 O1 C25 -51.2(3)
N4 Yb2 O1 C25 -108.6(3)
Yb1 Yb2 O1 C25 -176.7(4)
O4 Yb2 O1 Yb1 -39.2(4)
O3 Yb2 O1 Yb1 -161.31(12)
O2 Yb2 O1 Yb1 0.87(11)
O9 Yb2 O1 Yb1 -80.44(14)
N3 Yb2 O1 Yb1 125.47(15)
N4 Yb2 O1 Yb1 68.07(15)
O8 Yb1 O1 C25 -145.8(3)
O5 Yb1 O1 C25 -20.9(3)
O7 Yb1 O1 C25 33.7(4)
O2 Yb1 O1 C25 175.9(3)
O6 Yb1 O1 C25 -96.0(3)
N1 Yb1 O1 C25 57.4(3)
N2 Yb1 O1 C25 113.4(3)
Yb2 Yb1 O1 C25 176.8(4)
O8 Yb1 O1 Yb2 37.5(2)
O5 Yb1 O1 Yb2 162.33(14)
O7 Yb1 O1 Yb2 -143.06(16)
O2 Yb1 O1 Yb2 -0.86(10)
O6 Yb1 O1 Yb2 87.28(13)
N1 Yb1 O1 Yb2 -119.32(15)
N2 Yb1 O1 Yb2 -63.39(15)
O4 Yb2 O3 C20 135.5(5)
O1 Yb2 O3 C20 -59.2(5)
O2 Yb2 O3 C20 -110.5(5)
O9 Yb2 O3 C20 -138.7(5)
N3 Yb2 O3 C20 16.8(5)
N4 Yb2 O3 C20 63.5(5)
Yb1 Yb2 O3 C20 -72.9(5)
O4 Yb2 N3 C34 -92.2(4)
O3 Yb2 N3 C34 -8.5(4)
O1 Yb2 N3 C34 93.0(4)
O2 Yb2 N3 C34 152.4(4)
O9 Yb2 N3 C34 40.6(5)
N4 Yb2 N3 C34 -146.4(4)
Yb1 Yb2 N3 C34 120.7(4)
O4 Yb2 N3 C53 90.2(3)
O3 Yb2 N3 C53 173.9(3)
O1 Yb2 N3 C53 -84.6(3)
O2 Yb2 N3 C53 -25.2(3)
O9 Yb2 N3 C53 -137.0(3)
N4 Yb2 N3 C53 36.0(3)
Yb1 Yb2 N3 C53 -56.9(3)
O8 Yb1 O7 C27 -24.3(4)
O5 Yb1 O7 C27 -146.8(4)
O1 Yb1 O7 C27 156.1(4)
O2 Yb1 O7 C27 29.4(4)
O6 Yb1 O7 C27 -86.2(4)
N1 Yb1 O7 C27 133.3(4)
N2 Yb1 O7 C27 67.2(4)
Yb2 Yb1 O7 C27 76.8(5)
O8 Yb1 O5 C47 70.8(5)
O7 Yb1 O5 C47 135.0(5)
O1 Yb1 O5 C47 -71.8(5)
O2 Yb1 O5 C47 -39.6(6)
O6 Yb1 O5 C47 4.7(5)
N1 Yb1 O5 C47 -143.2(5)
N2 Yb1 O5 C47 -177.3(4)
Yb2 Yb1 O5 C47 -60.6(5)
O8 Yb1 O6 C42 -124.9(4)
O5 Yb1 O6 C42 -2.9(4)
O7 Yb1 O6 C42 -64.0(4)
O1 Yb1 O6 C42 86.8(4)
O2 Yb1 O6 C42 156.3(4)
N1 Yb1 O6 C42 47.7(5)
N2 Yb1 O6 C42 -179.8(4)
Yb2 Yb1 O6 C42 122.0(4)
O4 Yb2 N4 C14 17.7(4)
O3 Yb2 N4 C14 98.9(4)
O1 Yb2 N4 C14 -145.0(4)
O2 Yb2 N4 C14 -83.3(4)
O9 Yb2 N4 C14 -37.3(5)
N3 Yb2 N4 C14 149.7(4)
Yb1 Yb2 N4 C14 -113.1(4)
O4 Yb2 N4 C18 -167.7(3)
O3 Yb2 N4 C18 -86.5(3)
O1 Yb2 N4 C18 29.6(3)
O2 Yb2 N4 C18 91.3(3)
O9 Yb2 N4 C18 137.3(3)
N3 Yb2 N4 C18 -35.7(3)
Yb1 Yb2 N4 C18 61.5(3)
O3 Yb2 O4 C31 -150.0(5)
O1 Yb2 O4 C31 87.0(6)
O2 Yb2 O4 C31 49.7(5)
O9 Yb2 O4 C31 127.7(5)
N3 Yb2 O4 C31 -75.9(5)
N4 Yb2 O4 C31 -25.9(5)
Yb1 Yb2 O4 C31 58.8(5)
C18 N4 C14 C30 176.4(5)
Yb2 N4 C14 C30 -9.3(7)
O8 Yb1 N1 C29 175.3(3)
O5 Yb1 N1 C29 57.7(4)
O7 Yb1 N1 C29 135.1(4)
O1 Yb1 N1 C29 -32.3(4)
O2 Yb1 N1 C29 -91.3(4)
O6 Yb1 N1 C29 8.0(5)
N2 Yb1 N1 C29 -149.0(4)
Yb2 Yb1 N1 C29 -61.6(4)
O8 Yb1 N1 C33 -3.8(4)
O5 Yb1 N1 C33 -121.5(3)
O7 Yb1 N1 C33 -44.0(3)
O1 Yb1 N1 C33 148.6(3)
O2 Yb1 N1 C33 89.6(3)
O6 Yb1 N1 C33 -171.1(3)
N2 Yb1 N1 C33 31.9(3)
Yb2 Yb1 N1 C33 119.3(3)
Yb2 O2 C16 C26 59.3(5)
Yb1 O2 C16 C26 -128.3(4)
Yb2 O2 C16 C24 -117.7(4)
Yb1 O2 C16 C24 54.7(5)
C21 N2 C17 C24 -179.6(4)
Yb1 N2 C17 C24 -11.9(7)
C14 N4 C18 C36 29.0(7)
Yb2 N4 C18 C36 -146.1(4)
C14 N4 C18 C53 -152.4(4)
Yb2 N4 C18 C53 32.4(5)
Yb2 O3 C20 C41 165.2(4)
Yb2 O3 C20 C23 -15.5(8)
C17 N2 C21 C33 -161.4(4)
Yb1 N2 C21 C33 29.6(5)
C17 N2 C21 C50 19.7(7)
Yb1 N2 C21 C50 -149.2(4)
O3 C20 C23 C52 179.3(5)
C41 C20 C23 C52 -1.4(8)
O3 C20 C23 C34 -1.1(8)
C41 C20 C23 C34 178.2(5)
O2 C16 C24 C43 177.7(4)
C26 C16 C24 C43 0.7(7)
O2 C16 C24 C17 -1.3(7)
C26 C16 C24 C17 -178.3(4)
N2 C17 C24 C43 161.4(5)
N2 C17 C24 C16 -19.5(8)
Yb2 O1 C25 C37 -59.3(5)
Yb1 O1 C25 C37 124.4(4)
Yb2 O1 C25 C28 119.3(4)
Yb1 O1 C25 C28 -57.0(5)
C61 C22 C26 C16 1.6(8)
O2 C16 C26 C22 -179.4(4)
C24 C16 C26 C22 -2.4(7)
Yb1 O7 C27 C32 19.7(7)
Yb1 O7 C27 C57 -162.3(3)
O1 C25 C28 C44 -173.2(4)
C37 C25 C28 C44 5.3(7)
O1 C25 C28 C29 3.8(7)
C37 C25 C28 C29 -177.7(5)
C33 N1 C29 C28 -176.8(4)
Yb1 N1 C29 C28 4.1(7)
C44 C28 C29 N1 -160.7(5)
C25 C28 C29 N1 22.4(8)
N4 C14 C30 C60 176.4(5)
N4 C14 C30 C31 -5.9(8)
Yb2 O4 C31 C39 -161.1(4)
Yb2 O4 C31 C30 21.2(8)
C60 C30 C31 O4 -179.3(5)
C14 C30 C31 O4 3.1(7)
C60 C30 C31 C39 3.0(7)
C14 C30 C31 C39 -174.7(5)
O7 C27 C32 C56 0.6(8)
C57 C27 C32 C56 -177.3(5)
C50 C21 C33 C45 2.5(7)
N2 C21 C33 C45 -176.4(4)
C50 C21 C33 N1 179.1(4)
N2 C21 C33 N1 0.2(6)
C29 N1 C33 C21 150.5(4)
Yb1 N1 C33 C21 -30.3(5)
C29 N1 C33 C45 -33.0(7)
Yb1 N1 C33 C45 146.2(4)
C53 N3 C34 C23 178.5(5)
Yb2 N3 C34 C23 1.0(7)
C20 C23 C34 N3 6.9(8)
C52 C23 C34 N3 -173.5(5)
C53 C18 C36 C51 -1.8(8)
N4 C18 C36 C51 176.7(5)
O1 C25 C37 C48 175.8(4)
C28 C25 C37 C48 -2.8(7)
O4 C31 C39 C54 178.8(5)
C30 C31 C39 C54 -3.4(8)
O3 C20 C41 C64 -177.1(5)
C23 C20 C41 C64 3.6(9)
Yb1 O6 C42 C58 3.7(7)
Yb1 O6 C42 C46 -173.5(3)
C16 C24 C43 C61 1.7(8)
C17 C24 C43 C61 -179.2(5)
C25 C28 C44 C62 -4.4(8)
C29 C28 C44 C62 178.5(5)
C59 C38 C45 C33 0.0(9)
C21 C33 C45 C38 -1.7(8)
N1 C33 C45 C38 -178.0(5)
Yb1 O5 C47 C58 -7.5(9)
Yb1 O5 C47 C68 172.9(4)
C25 C37 C48 C62 -1.0(8)
C51 C40 C49 C53 0.0(9)
C33 C21 C50 C59 -1.6(8)
N2 C21 C50 C59 177.2(5)
C49 C40 C51 C36 0.2(9)
C18 C36 C51 C40 0.8(9)
C20 C23 C52 C63 -2.0(8)
C34 C23 C52 C63 178.3(5)
C40 C49 C53 C18 -1.1(8)
C40 C49 C53 N3 -178.2(5)
C36 C18 C53 C49 2.0(7)
N4 C18 C53 C49 -176.7(4)
C36 C18 C53 N3 179.3(4)
N4 C18 C53 N3 0.7(6)
C34 N3 C53 C49 -34.4(7)
Yb2 N3 C53 C49 143.5(4)
C34 N3 C53 C18 148.4(4)
Yb2 N3 C53 C18 -33.7(5)
C31 C39 C54 C66 1.4(10)
Yb1 O8 C56 C32 -15.7(8)
Yb1 O8 C56 C65 165.3(4)
C27 C32 C56 O8 -3.2(9)
C27 C32 C56 C65 175.7(5)
O5 C47 C58 C42 6.4(9)
C68 C47 C58 C42 -174.0(6)
O6 C42 C58 C47 -4.5(8)
C46 C42 C58 C47 172.6(5)
C45 C38 C59 C50 0.8(10)
C21 C50 C59 C38 0.0(9)
C31 C30 C60 C66 -0.7(9)
C14 C30 C60 C66 177.1(6)
C26 C22 C61 C43 0.9(9)
C24 C43 C61 C22 -2.6(10)
C28 C44 C62 C48 0.7(10)
C37 C48 C62 C44 2.0(10)
C23 C52 C63 C64 3.3(10)
C20 C41 C64 C63 -2.5(10)
C52 C63 C64 C41 -1.1(10)
C39 C54 C66 C60 1.1(11)
C30 C60 C66 C54 -1.4(10)
